data_4302367
loop_
_publ_author_name
'Otero, Antonio'
'Fern\'andez-Baeza, Juan'
'Tejeda, Juan'
'Lara-S\'anchez, Agust\'in'
'S\'anchez-Molina, Margarita'
'Franco, Sonia'
'L\'opez-Solera, Isabel'
'Rodr\'iguez, Ana M'
'S\'anchez-Barba, Luis F'
'Morante-Zarcero, Sonia'
'Garc\'es, Andr\'es'

_publ_section_title
;
 On the Search for NNO-Donor Enantiopure Scorpionate Ligands and Their
 Coordination to Group 4 Metals
;
_journal_coden_ASTM INOCAJ
_journal_issue 12
_journal_name_full 'Inorganic chemistry'
_journal_page_first 5540
_journal_page_last 5554
_journal_paper_doi 10.1021/ic900352e
_journal_volume 48
_journal_year 2009
_chemical_formula_sum 'C22 H43 N7 O Ti'
_chemical_formula_weight 469.17
_space_group_IT_number 15
_symmetry_cell_setting orthorhombic
_symmetry_space_group_name_Hall '-C 2yc'
_symmetry_space_group_name_H-M 'C 1 2/c 1'
_atom_sites_solution_hydrogens geom
_atom_sites_solution_primary direct
_atom_sites_solution_secondary difmap
_audit_creation_method SHELXL-97
_cell_angle_alpha 90.00
_cell_angle_beta 90.00
_cell_angle_gamma 90.00
_cell_formula_units_Z 12
_cell_length_a 41.661(10)
_cell_length_b 16.856(4)
_cell_length_c 11.276(3)
_cell_measurement_reflns_used 863
_cell_measurement_temperature 200(2)
_cell_measurement_theta_max 15.031
_cell_measurement_theta_min 2.227
_cell_volume 7918(3)
_computing_structure_refinement 'SHELXL-97 (Sheldrick, 1997)'
_diffrn_ambient_temperature 200(2)
_diffrn_measured_fraction_theta_full 0.999
_diffrn_measured_fraction_theta_max 0.999
_diffrn_measurement_device_type 'CCD area detector'
_diffrn_measurement_method 'omega scans'
_diffrn_radiation_monochromator graphite
_diffrn_radiation_source 'fine-focus sealed tube'
_diffrn_radiation_type MoK\a
_diffrn_radiation_wavelength 0.71073
_diffrn_reflns_av_R_equivalents 0.1291
_diffrn_reflns_av_sigmaI/netI 0.1814
_diffrn_reflns_limit_h_max 49
_diffrn_reflns_limit_h_min -52
_diffrn_reflns_limit_k_max 19
_diffrn_reflns_limit_k_min -21
_diffrn_reflns_limit_l_max 13
_diffrn_reflns_limit_l_min -14
_diffrn_reflns_number 28330
_diffrn_reflns_theta_full 26.37
_diffrn_reflns_theta_max 26.37
_diffrn_reflns_theta_min 1.81
_exptl_absorpt_coefficient_mu 0.350
_exptl_absorpt_correction_T_max 0.9625
_exptl_absorpt_correction_T_min 0.8993
_exptl_absorpt_correction_type multi-scan
_exptl_absorpt_process_details SADABS
_exptl_crystal_colour red
_exptl_crystal_density_diffrn 1.181
_exptl_crystal_density_method 'not measured'
_exptl_crystal_description block
_exptl_crystal_F_000 3044
_exptl_crystal_size_max 0.31
_exptl_crystal_size_mid 0.26
_exptl_crystal_size_min 0.11
_refine_diff_density_max 0.365
_refine_diff_density_min -0.431
_refine_diff_density_rms 0.070
_refine_ls_extinction_method none
_refine_ls_goodness_of_fit_ref 0.922
_refine_ls_hydrogen_treatment constr
_refine_ls_matrix_type full
_refine_ls_number_parameters 537
_refine_ls_number_reflns 8089
_refine_ls_number_restraints 12
_refine_ls_restrained_S_all 0.921
_refine_ls_R_factor_all 0.1868
_refine_ls_R_factor_gt 0.0762
_refine_ls_shift/su_max 0.011
_refine_ls_shift/su_mean 0.001
_refine_ls_structure_factor_coef Fsqd
_refine_ls_weighting_details 'calc w=1/[\s^2^(Fo^2^)+(0.0825P)^2^+0.0000P] where P=(Fo^2^+2Fc^2^)/3'
_refine_ls_weighting_scheme calc
_refine_ls_wR_factor_gt 0.1669
_refine_ls_wR_factor_ref 0.2177
_reflns_number_gt 3397
_reflns_number_total 8089
_reflns_threshold_expression >2sigma(I)
_cod_duplicate_entry 4338576
_cod_data_source_file ic900352e_si_001_6.cif
_cod_data_source_block 7
_cod_original_sg_symbol_H-M 'C 2/c'
_cod_database_code 4302367

loop_
_symmetry_equiv_pos_as_xyz
'x, y, z'
'-x, y, -z+1/2'
'x+1/2, y+1/2, z'
'-x+1/2, y+1/2, -z+1/2'
'-x, -y, -z'
'x, -y, z-1/2'
'-x+1/2, -y+1/2, -z'
'x+1/2, -y+1/2, z-1/2'

loop_
_atom_site_label
_atom_site_type_symbol
_atom_site_fract_x
_atom_site_fract_y
_atom_site_fract_z
_atom_site_U_iso_or_equiv
_atom_site_adp_type
_atom_site_occupancy
_atom_site_symmetry_multiplicity
_atom_site_calc_flag
_atom_site_refinement_flags
_atom_site_disorder_assembly
_atom_site_disorder_group
Ti1 Ti 0.16522(3) 0.25964(6) 0.80958(12) 0.0485(3) Uani 1 1 d . . .
N1 N 0.13461(13) 0.1723(3) 0.6816(5) 0.0577(14) Uani 1 1 d . . .
N2 N 0.14710(14) 0.1556(3) 0.5702(5) 0.0582(16) Uani 1 1 d . . .
N3 N 0.16559(15) 0.3241(3) 0.6252(5) 0.0592(14) Uani 1 1 d . . .
N4 N 0.16925(15) 0.2800(3) 0.5238(5) 0.0567(15) Uani 1 1 d . . .
N5 N 0.19621(15) 0.3339(3) 0.8682(5) 0.0658(17) Uani 1 1 d . . .
N6 N 0.16480(17) 0.1948(3) 0.9508(5) 0.0648(16) Uani 1 1 d . . .
N7 N 0.12385(14) 0.3132(3) 0.8354(5) 0.0625(16) Uani 1 1 d . . .
O1 O 0.19721(10) 0.1999(3) 0.7279(4) 0.0589(12) Uani 1 1 d . . .
C1 C 0.12915(19) 0.0999(4) 0.5122(7) 0.069(2) Uani 1 1 d . . .
C2 C 0.1045(2) 0.0821(4) 0.5851(9) 0.080(2) Uani 1 1 d . . .
H2 H 0.0875 0.0461 0.5685 0.097 Uiso 1 1 calc R . .
C3 C 0.10840(17) 0.1257(4) 0.6892(8) 0.069(2) Uani 1 1 d . . .
C4 C 0.1371(2) 0.0721(5) 0.3880(7) 0.098(3) Uani 1 1 d . . .
H4A H 0.1176 0.0524 0.3495 0.146 Uiso 1 1 calc R . .
H4B H 0.1530 0.0294 0.3920 0.146 Uiso 1 1 calc R . .
H4C H 0.1459 0.1165 0.3421 0.146 Uiso 1 1 calc R . .
C5 C 0.0868(2) 0.1265(5) 0.7934(8) 0.095(3) Uani 1 1 d . . .
H5A H 0.0867 0.1797 0.8286 0.142 Uiso 1 1 calc R . .
H5B H 0.0944 0.0880 0.8522 0.142 Uiso 1 1 calc R . .
H5C H 0.0650 0.1124 0.7685 0.142 Uiso 1 1 calc R . .
C6 C 0.16767(19) 0.3281(4) 0.4255(6) 0.0632(19) Uani 1 1 d . . .
C7 C 0.16356(19) 0.4032(4) 0.4673(6) 0.070(2) Uani 1 1 d . . .
H7 H 0.1616 0.4500 0.4209 0.084 Uiso 1 1 calc R . .
C8 C 0.16283(19) 0.3988(4) 0.5918(6) 0.0595(18) Uani 1 1 d . . .
C9 C 0.1699(2) 0.2956(4) 0.3033(7) 0.105(3) Uani 1 1 d . . .
H9A H 0.1897 0.2646 0.2954 0.157 Uiso 1 1 calc R . .
H9B H 0.1702 0.3394 0.2461 0.157 Uiso 1 1 calc R . .
H9C H 0.1513 0.2615 0.2876 0.157 Uiso 1 1 calc R . .
C10 C 0.1593(2) 0.4643(3) 0.6785(7) 0.086(3) Uani 1 1 d . . .
H10A H 0.1505 0.4434 0.7529 0.130 Uiso 1 1 calc R . .
H10B H 0.1447 0.5046 0.6464 0.130 Uiso 1 1 calc R . .
H10C H 0.1804 0.4883 0.6936 0.130 Uiso 1 1 calc R . .
C11 C 0.17577(16) 0.1954(4) 0.5325(6) 0.0559(19) Uani 1 1 d . . .
H11 H 0.1815 0.1755 0.4517 0.067 Uiso 1 1 calc R . .
C12 C 0.20458(16) 0.1809(4) 0.6156(7) 0.0579(19) Uani 1 1 d . . .
H12 H 0.2212 0.2203 0.5907 0.069 Uiso 1 1 calc R . .
C13 C 0.22124(19) 0.0994(5) 0.6090(8) 0.079(2) Uani 1 1 d . . .
C14 C 0.19844(19) 0.0354(4) 0.6648(7) 0.085(3) Uani 1 1 d . . .
H14A H 0.2102 -0.0145 0.6747 0.128 Uiso 1 1 calc R . .
H14B H 0.1800 0.0268 0.6123 0.128 Uiso 1 1 calc R . .
H14C H 0.1909 0.0539 0.7423 0.128 Uiso 1 1 calc R . .
C15 C 0.25107(19) 0.1048(5) 0.6808(9) 0.105(3) Uani 1 1 d . . .
H15A H 0.2656 0.1437 0.6448 0.157 Uiso 1 1 calc R . .
H15B H 0.2616 0.0528 0.6832 0.157 Uiso 1 1 calc R . .
H15C H 0.2457 0.1216 0.7616 0.157 Uiso 1 1 calc R . .
C16 C 0.2295(2) 0.0759(5) 0.4814(8) 0.102(3) Uani 1 1 d . . .
H16A H 0.2453 0.1134 0.4491 0.153 Uiso 1 1 calc R . .
H16B H 0.2100 0.0772 0.4328 0.153 Uiso 1 1 calc R . .
H16C H 0.2386 0.0223 0.4806 0.153 Uiso 1 1 calc R . .
C17 C 0.2000(2) 0.3639(6) 0.9882(8) 0.113(3) Uani 1 1 d . . .
H17A H 0.2210 0.3480 1.0192 0.170 Uiso 1 1 calc R . .
H17B H 0.1830 0.3420 1.0388 0.170 Uiso 1 1 calc R . .
H17C H 0.1984 0.4219 0.9876 0.170 Uiso 1 1 calc R . .
C18 C 0.22557(19) 0.3542(5) 0.8028(8) 0.092(3) Uani 1 1 d . . .
H18A H 0.2301 0.4108 0.8124 0.138 Uiso 1 1 calc R . .
H18B H 0.2226 0.3421 0.7185 0.138 Uiso 1 1 calc R . .
H18C H 0.2436 0.3231 0.8340 0.138 Uiso 1 1 calc R . .
C19 C 0.1940(2) 0.1605(6) 0.9929(9) 0.104(3) Uani 1 1 d . . .
H19A H 0.1966 0.1728 1.0773 0.156 Uiso 1 1 calc R . .
H19B H 0.2121 0.1823 0.9482 0.156 Uiso 1 1 calc R . .
H19C H 0.1932 0.1029 0.9821 0.156 Uiso 1 1 calc R . .
C20 C 0.1388(2) 0.1711(5) 1.0277(7) 0.096(3) Uani 1 1 d . . .
H20A H 0.1347 0.1142 1.0179 0.143 Uiso 1 1 calc R . .
H20B H 0.1194 0.2009 1.0070 0.143 Uiso 1 1 calc R . .
H20C H 0.1446 0.1820 1.1103 0.143 Uiso 1 1 calc R . .
C21 C 0.1178(2) 0.3552(5) 0.9488(8) 0.099(3) Uani 1 1 d . . .
H21A H 0.1199 0.4125 0.9364 0.149 Uiso 1 1 calc R . .
H21B H 0.1335 0.3379 1.0081 0.149 Uiso 1 1 calc R . .
H21C H 0.0961 0.3429 0.9768 0.149 Uiso 1 1 calc R . .
C22 C 0.09889(19) 0.3279(5) 0.7542(9) 0.097(3) Uani 1 1 d . . .
H22A H 0.0786 0.3081 0.7868 0.145 Uiso 1 1 calc R . .
H22B H 0.1035 0.3006 0.6793 0.145 Uiso 1 1 calc R . .
H22C H 0.0972 0.3851 0.7400 0.145 Uiso 1 1 calc R . .
Ti2 Ti 0.0000 0.21727(12) 0.2500 0.1056(11) Uani 1 2 d S . .
N10 N 0.0031(8) 0.224(2) 0.452(3) 0.091(13) Uani 0.50 1 d PU . .
N11 N -0.0026(6) 0.3101(19) 0.4821(14) 0.078(9) Uani 0.50 1 d P . .
C31 C -0.0046(5) 0.3144(13) 0.590(2) 0.091(7) Uani 0.50 1 d P . .
C32 C -0.0017(5) 0.2374(13) 0.6318(16) 0.100(6) Uani 0.50 1 d P . .
H32 H -0.0038 0.2274 0.7143 0.120 Uiso 0.50 1 calc PR . .
C33 C 0.0051(19) 0.165(3) 0.543(5) 0.21(3) Uani 0.50 1 d P . .
C34 C -0.0051(6) 0.3915(10) 0.6650(14) 0.113(7) Uani 0.50 1 d P . .
H34A H 0.0134 0.4246 0.6442 0.170 Uiso 0.50 1 calc PR . .
H34B H -0.0041 0.3778 0.7494 0.170 Uiso 0.50 1 calc PR . .
H34C H -0.0250 0.4208 0.6489 0.170 Uiso 0.50 1 calc PR . .
C35 C 0.0036(8) 0.1027(11) 0.519(2) 0.124(9) Uani 0.50 1 d P . .
H35A H -0.0174 0.0920 0.4825 0.186 Uiso 0.50 1 calc PR . .
H35B H 0.0060 0.0701 0.5902 0.186 Uiso 0.50 1 calc PR . .
H35C H 0.0207 0.0899 0.4623 0.186 Uiso 0.50 1 calc PR . .
N12 N 0.0339(10) 0.319(2) 0.245(3) 0.076(11) Uani 0.50 1 d P . .
N13 N 0.0323(3) 0.3778(8) 0.1769(13) 0.068(3) Uani 0.50 1 d P . .
C36 C 0.0550(5) 0.4336(9) 0.1724(16) 0.083(5) Uani 0.50 1 d P . .
C37 C 0.0789(5) 0.4195(9) 0.2458(16) 0.129(16) Uani 0.50 1 d PR . .
C38 C 0.0647(5) 0.3436(14) 0.3031(18) 0.094(6) Uani 0.50 1 d P . .
C39 C 0.0779(4) 0.2878(13) 0.4035(19) 0.079(6) Uani 0.50 1 d P . .
H39A H 0.0860 0.3201 0.4694 0.118 Uiso 0.50 1 calc PR . .
H39B H 0.0953 0.2551 0.3719 0.118 Uiso 0.50 1 calc PR . .
H39C H 0.0606 0.2534 0.4320 0.118 Uiso 0.50 1 calc PR . .
C40 C 0.0558(4) 0.5020(10) 0.089(2) 0.107(6) Uani 0.50 1 d P . .
H40A H 0.0760 0.5311 0.0985 0.161 Uiso 0.50 1 calc PR . .
H40B H 0.0377 0.5374 0.1053 0.161 Uiso 0.50 1 calc PR . .
H40C H 0.0542 0.4824 0.0070 0.161 Uiso 0.50 1 calc PR . .
C41 C -0.0032(5) 0.3771(9) 0.3894(16) 0.082(6) Uani 0.50 1 d P . .
H41 H -0.0023 0.4282 0.4342 0.098 Uiso 0.50 1 calc PR . .
O2 O 0.0303(6) 0.303(2) 0.250(3) 0.082(9) Uani 0.50 1 d P . .
C42 C 0.0268(4) 0.3752(10) 0.3072(18) 0.077(5) Uani 0.50 1 d P . .
H42 H 0.0228 0.4152 0.2434 0.092 Uiso 0.50 1 calc PR . .
C43 C 0.0594(4) 0.3989(12) 0.3659(18) 0.135(10) Uani 0.50 1 d P . .
C44 C 0.0808(4) 0.4029(12) 0.2586(18) 0.080(10) Uani 0.50 1 d PR . .
H44A H 0.0685 0.4228 0.1907 0.120 Uiso 0.50 1 calc PR . .
H44B H 0.0891 0.3498 0.2406 0.120 Uiso 0.50 1 calc PR . .
H44C H 0.0988 0.4388 0.2745 0.120 Uiso 0.50 1 calc PR . .
C45 C 0.0719(7) 0.3254(14) 0.434(3) 0.113(11) Uiso 0.50 1 d P . .
H45A H 0.0943 0.3340 0.4575 0.170 Uiso 0.50 1 calc PR . .
H45B H 0.0705 0.2785 0.3832 0.170 Uiso 0.50 1 calc PR . .
H45C H 0.0588 0.3171 0.5053 0.170 Uiso 0.50 1 calc PR . .
C46 C 0.0588(6) 0.4735(12) 0.4375(19) 0.158(11) Uani 0.50 1 d P . .
H46A H 0.0399 0.4733 0.4893 0.237 Uiso 0.50 1 calc PR . .
H46B H 0.0578 0.5194 0.3843 0.237 Uiso 0.50 1 calc PR . .
H46C H 0.0783 0.4767 0.4860 0.237 Uiso 0.50 1 calc PR . .
N14 N 0.03413(16) 0.1428(4) 0.2303(7) 0.099(3) Uani 1 1 d . . .
C47 C 0.0376(3) 0.0665(8) 0.2852(15) 0.113(7) Uiso 1 1 d . . .
H47A H 0.0313 0.0250 0.2289 0.320 Uiso 1 1 calc R . .
H47B H 0.0239 0.0637 0.3556 0.320 Uiso 1 1 calc R . .
H47C H 0.0600 0.0587 0.3085 0.320 Uiso 1 1 calc R . .
C48 C 0.0620(2) 0.1553(5) 0.1598(9) 0.115(4) Uani 1 1 d . . .
H48A H 0.0811 0.1537 0.2105 0.173 Uiso 1 1 calc R . .
H48B H 0.0606 0.2072 0.1210 0.173 Uiso 1 1 calc R . .
H48C H 0.0635 0.1137 0.0995 0.173 Uiso 1 1 calc R . .
N15 N -0.0012(5) 0.2384(18) 0.431(2) 0.036(5) Uani 0.50 1 d PU . .
C49 C 0.0038(11) 0.314(2) 0.484(5) 0.18(3) Uani 0.50 1 d P . .
H49A H -0.0148 0.3275 0.5336 0.270 Uiso 0.50 1 calc PR . .
H49B H 0.0065 0.3540 0.4221 0.270 Uiso 0.50 1 calc PR . .
H49C H 0.0232 0.3121 0.5336 0.270 Uiso 0.50 1 calc PR . .
C50 C -0.0013(6) 0.188(2) 0.532(3) 0.065(7) Uani 0.50 1 d P . .
H50A H 0.0002 0.1324 0.5056 0.098 Uiso 0.50 1 calc PR . .
H50B H -0.0213 0.1953 0.5763 0.098 Uiso 0.50 1 calc PR . .
H50C H 0.0171 0.2004 0.5825 0.098 Uiso 0.50 1 calc PR . .

loop_
_atom_site_aniso_label
_atom_site_aniso_U_11
_atom_site_aniso_U_22
_atom_site_aniso_U_33
_atom_site_aniso_U_23
_atom_site_aniso_U_13
_atom_site_aniso_U_12
Ti1 0.0537(6) 0.0461(6) 0.0458(6) 0.0000(6) 0.0044(7) 0.0017(6)
N1 0.054(4) 0.051(3) 0.068(4) 0.012(3) 0.006(3) 0.001(3)
N2 0.060(4) 0.059(4) 0.056(4) -0.007(3) -0.007(3) 0.003(3)
N3 0.075(4) 0.049(4) 0.053(4) 0.002(3) 0.006(3) -0.004(3)
N4 0.071(4) 0.044(3) 0.055(4) -0.009(3) 0.002(3) -0.004(3)
N5 0.074(4) 0.070(4) 0.053(4) -0.011(3) 0.000(3) -0.020(3)
N6 0.087(4) 0.053(3) 0.054(4) 0.006(3) 0.009(4) -0.001(4)
N7 0.069(4) 0.055(4) 0.063(4) 0.008(3) 0.010(3) 0.012(3)
O1 0.057(3) 0.059(3) 0.061(3) -0.006(3) 0.002(3) 0.005(2)
C1 0.070(5) 0.060(5) 0.076(6) -0.011(4) -0.006(5) -0.005(4)
C2 0.082(6) 0.056(5) 0.104(7) -0.023(5) -0.012(6) -0.012(4)
C3 0.058(5) 0.063(5) 0.087(6) 0.006(5) 0.008(5) -0.004(4)
C4 0.103(7) 0.105(7) 0.084(6) -0.045(5) -0.003(5) -0.011(5)
C5 0.086(6) 0.081(5) 0.118(8) -0.014(5) 0.030(6) -0.022(4)
C6 0.077(5) 0.071(5) 0.042(4) 0.010(4) 0.005(4) -0.019(4)
C7 0.093(6) 0.052(5) 0.064(5) 0.016(4) -0.002(5) -0.010(4)
C8 0.079(5) 0.045(4) 0.054(4) 0.009(3) 0.006(4) 0.003(4)
C9 0.174(10) 0.092(5) 0.048(5) -0.001(5) -0.007(6) -0.051(6)
C10 0.146(7) 0.033(4) 0.080(6) 0.009(4) 0.014(6) 0.009(4)
C11 0.070(5) 0.052(5) 0.045(4) -0.011(3) 0.016(4) -0.016(4)
C12 0.053(4) 0.043(4) 0.078(5) -0.012(4) 0.007(4) -0.008(3)
C13 0.058(5) 0.075(6) 0.105(7) -0.007(5) 0.003(5) 0.012(4)
C14 0.113(7) 0.048(4) 0.094(6) 0.000(4) -0.014(5) 0.016(4)
C15 0.062(5) 0.089(6) 0.163(9) -0.010(7) -0.002(6) 0.020(4)
C16 0.109(7) 0.096(6) 0.102(7) -0.025(6) 0.026(6) 0.030(6)
C17 0.129(9) 0.136(8) 0.075(7) -0.041(6) 0.000(6) -0.040(7)
C18 0.087(6) 0.091(6) 0.098(7) -0.015(6) -0.006(6) -0.025(5)
C19 0.089(7) 0.124(8) 0.100(8) 0.050(6) 0.003(6) 0.026(6)
C20 0.136(8) 0.084(6) 0.068(5) 0.005(5) 0.014(6) -0.042(6)
C21 0.116(8) 0.081(6) 0.100(7) -0.022(6) 0.008(6) 0.026(5)
C22 0.078(6) 0.086(6) 0.126(8) 0.020(6) -0.008(6) 0.023(5)
Ti2 0.0485(12) 0.0556(12) 0.213(3) 0.000 0.0057(17) 0.000
N10 0.12(2) 0.08(2) 0.071(18) 0.019(14) -0.045(13) -0.020(17)
N11 0.063(11) 0.15(3) 0.019(8) 0.002(10) -0.012(8) -0.029(12)
C31 0.064(12) 0.102(16) 0.107(18) 0.039(14) 0.033(12) 0.011(11)
C32 0.082(12) 0.16(2) 0.057(11) 0.042(13) 0.000(10) -0.022(15)
C33 0.39(7) 0.16(5) 0.09(3) -0.01(3) -0.06(4) 0.00(5)
C34 0.156(19) 0.139(15) 0.046(10) -0.020(11) 0.021(12) -0.018(15)
C35 0.20(2) 0.089(17) 0.087(17) 0.043(14) 0.019(17) 0.00(2)
N12 0.16(3) 0.020(9) 0.046(12) 0.003(8) 0.039(13) 0.013(11)
N13 0.061(8) 0.073(9) 0.070(9) -0.019(8) -0.008(8) -0.013(7)
C36 0.107(15) 0.063(11) 0.080(13) -0.004(10) -0.014(11) -0.013(11)
C37 0.15(4) 0.12(2) 0.12(3) -0.01(2) 0.03(3) -0.03(2)
C38 0.079(13) 0.135(18) 0.066(13) 0.009(13) -0.004(12) -0.021(14)
C39 0.046(10) 0.106(16) 0.084(13) 0.015(13) -0.025(9) -0.011(10)
C40 0.118(14) 0.054(10) 0.150(19) 0.006(12) 0.026(14) -0.022(11)
C41 0.121(16) 0.021(8) 0.104(14) -0.008(8) 0.019(13) -0.015(9)
O2 0.060(10) 0.11(2) 0.076(13) 0.027(12) -0.012(9) 0.002(11)
C42 0.074(12) 0.067(12) 0.089(14) 0.022(11) -0.018(11) -0.041(9)
C43 0.089(17) 0.20(3) 0.11(2) 0.04(2) -0.024(16) -0.058(19)
C44 0.09(2) 0.088(15) 0.059(17) 0.049(15) -0.016(14) -0.054(13)
C46 0.23(3) 0.14(2) 0.105(18) -0.059(17) 0.029(18) -0.113(19)
N14 0.083(5) 0.077(4) 0.136(7) 0.050(4) 0.034(5) 0.018(4)
C48 0.074(6) 0.133(8) 0.138(9) 0.031(7) 0.028(6) 0.041(6)
N15 0.033(7) 0.049(11) 0.026(9) 0.012(8) 0.013(8) 0.019(7)
C49 0.14(3) 0.06(2) 0.34(7) -0.08(3) 0.13(3) -0.04(2)
C50 0.046(9) 0.085(18) 0.064(17) 0.026(14) -0.008(10) 0.001(10)

loop_
_atom_type_symbol
_atom_type_description
_atom_type_scat_dispersion_real
_atom_type_scat_dispersion_imag
_atom_type_scat_source
C C 0.0033 0.0016 'International Tables Vol C Tables 4.2.6.8 and 6.1.1.4'
H H 0.0000 0.0000 'International Tables Vol C Tables 4.2.6.8 and 6.1.1.4'
N N 0.0061 0.0033 'International Tables Vol C Tables 4.2.6.8 and 6.1.1.4'
O O 0.0106 0.0060 'International Tables Vol C Tables 4.2.6.8 and 6.1.1.4'
Ti Ti 0.2776 0.4457 'International Tables Vol C Tables 4.2.6.8 and 6.1.1.4'

loop_
_geom_angle_atom_site_label_1
_geom_angle_atom_site_label_2
_geom_angle_atom_site_label_3
_geom_angle
_geom_angle_site_symmetry_1
_geom_angle_site_symmetry_3
_geom_angle_publ_flag
O1 Ti1 N5 92.3(2) . . ?
O1 Ti1 N6 96.0(2) . . ?
N5 Ti1 N6 95.2(3) . . ?
O1 Ti1 N7 157.8(2) . . ?
N5 Ti1 N7 103.9(3) . . ?
N6 Ti1 N7 97.4(3) . . ?
O1 Ti1 N3 79.2(2) . . ?
N5 Ti1 N3 89.9(2) . . ?
N6 Ti1 N3 173.1(2) . . ?
N7 Ti1 N3 85.7(2) . . ?
O1 Ti1 N1 76.07(19) . . ?
N5 Ti1 N1 163.1(2) . . ?
N6 Ti1 N1 98.2(2) . . ?
N7 Ti1 N1 84.6(2) . . ?
N3 Ti1 N1 75.94(19) . . ?
C3 N1 N2 104.1(6) . . ?
C3 N1 Ti1 137.9(5) . . ?
N2 N1 Ti1 117.7(4) . . ?
C1 N2 N1 111.5(6) . . ?
C1 N2 C11 129.4(6) . . ?
N1 N2 C11 119.0(5) . . ?
C8 N3 N4 106.8(5) . . ?
C8 N3 Ti1 134.0(4) . . ?
N4 N3 Ti1 119.3(4) . . ?
N3 N4 C6 110.3(5) . . ?
N3 N4 C11 119.7(5) . . ?
C6 N4 C11 129.9(6) . . ?
C17 N5 C18 107.3(6) . . ?
C17 N5 Ti1 128.4(5) . . ?
C18 N5 Ti1 122.7(5) . . ?
C19 N6 C20 109.0(6) . . ?
C19 N6 Ti1 119.8(5) . . ?
C20 N6 Ti1 131.2(6) . . ?
C22 N7 C21 110.6(6) . . ?
C22 N7 Ti1 129.2(5) . . ?
C21 N7 Ti1 119.7(5) . . ?
C12 O1 Ti1 137.8(4) . . ?
C2 C1 N2 106.1(7) . . ?
C2 C1 C4 131.4(8) . . ?
N2 C1 C4 122.4(7) . . ?
C1 C2 C3 107.9(7) . . ?
N1 C3 C2 110.3(7) . . ?
N1 C3 C5 122.5(7) . . ?
C2 C3 C5 127.1(7) . . ?
C7 C6 N4 106.0(6) . . ?
C7 C6 C9 132.2(7) . . ?
N4 C6 C9 121.8(6) . . ?
C6 C7 C8 107.4(6) . . ?
N3 C8 C7 109.5(6) . . ?
N3 C8 C10 122.1(6) . . ?
C7 C8 C10 128.4(6) . . ?
N2 C11 N4 108.8(6) . . ?
N2 C11 C12 113.2(6) . . ?
N4 C11 C12 110.0(5) . . ?
O1 C12 C13 111.1(7) . . ?
O1 C12 C11 111.0(6) . . ?
C13 C12 C11 117.6(6) . . ?
C15 C13 C16 109.8(7) . . ?
C15 C13 C12 107.2(6) . . ?
C16 C13 C12 112.1(7) . . ?
C15 C13 C14 109.3(7) . . ?
C16 C13 C14 109.6(7) . . ?
C12 C13 C14 108.7(6) . . ?
N14 Ti2 N14 97.8(4) 2 . ?
N14 Ti2 O2 170.0(9) 2 . ?
N14 Ti2 O2 90.3(8) . . ?
N14 Ti2 O2 90.3(8) 2 2 ?
N14 Ti2 O2 170.0(9) . 2 ?
O2 Ti2 O2 82.4(16) . 2 ?
N14 Ti2 N15 88.9(8) 2 . ?
N14 Ti2 N15 104.2(7) . . ?
O2 Ti2 N15 83.4(13) . . ?
O2 Ti2 N15 81.7(12) 2 . ?
N14 Ti2 N15 104.2(7) 2 2 ?
N14 Ti2 N15 88.9(8) . 2 ?
O2 Ti2 N15 81.7(12) . 2 ?
O2 Ti2 N15 83.4(13) 2 2 ?
N15 Ti2 N15 160.2(17) . 2 ?
N14 Ti2 N12 169.6(8) 2 . ?
N14 Ti2 N12 91.7(9) . . ?
O2 Ti2 N12 2.2(18) . . ?
O2 Ti2 N12 80.8(5) 2 . ?
N15 Ti2 N12 84.7(12) . . ?
N15 Ti2 N12 80.1(11) 2 . ?
N14 Ti2 N12 91.7(9) 2 2 ?
N14 Ti2 N12 169.6(8) . 2 ?
O2 Ti2 N12 80.8(5) . 2 ?
O2 Ti2 N12 2.2(18) 2 2 ?
N15 Ti2 N12 80.1(11) . 2 ?
N15 Ti2 N12 84.7(12) 2 2 ?
N12 Ti2 N12 79.2(18) . 2 ?
N14 Ti2 N10 87.7(10) 2 . ?
N14 Ti2 N10 96.2(8) . . ?
O2 Ti2 N10 85.6(14) . . ?
O2 Ti2 N10 90.0(13) 2 . ?
N15 Ti2 N10 8.3(14) . . ?
N15 Ti2 N10 166.3(8) 2 . ?
N12 Ti2 N10 87.1(13) . . ?
N12 Ti2 N10 88.3(12) 2 . ?
N14 Ti2 N10 96.2(8) 2 2 ?
N14 Ti2 N10 87.7(10) . 2 ?
O2 Ti2 N10 90.0(13) . 2 ?
O2 Ti2 N10 85.6(14) 2 2 ?
N15 Ti2 N10 166.3(8) . 2 ?
N15 Ti2 N10 8.3(14) 2 2 ?
N12 Ti2 N10 88.3(12) . 2 ?
N12 Ti2 N10 87.1(13) 2 2 ?
N10 Ti2 N10 174(2) . 2 ?
C33 N10 N11 122(4) . . ?
C33 N10 Ti2 132(3) . . ?
N11 N10 Ti2 105(2) . . ?
C31 N11 N15 119(2) . . ?
C31 N11 N10 107(3) . . ?
N15 N11 N10 14(2) . . ?
C31 N11 C41 129(3) . . ?
N15 N11 C41 111.8(16) . . ?
N10 N11 C41 124(2) . . ?
N11 C31 C32 106(2) . . ?
N11 C31 C34 126(2) . . ?
C32 C31 C34 127(2) . . ?
C31 C32 C33 121(2) . . ?
C35 C33 N10 120(5) . . ?
C35 C33 C32 152(6) . . ?
N10 C33 C32 84(3) . . ?
C35 C33 N15 119(4) . . ?
N10 C33 N15 5(2) . . ?
C32 C33 N15 83(3) . . ?
N13 N12 C38 95(3) . . ?
N13 N12 Ti2 126(3) . . ?
C38 N12 Ti2 139(2) . . ?
N12 N13 C36 123(2) . . ?
N12 N13 C41 111(2) . 2 ?
C36 N13 C41 126.1(17) . 2 ?
C37 C36 N13 112.6(11) . . ?
C37 C36 C40 121.6(10) . . ?
N13 C36 C40 125.7(18) . . ?
C36 C37 C38 97.2(11) . . ?
N12 C38 C37 112(2) . . ?
N12 C38 C39 116(2) . . ?
C37 C38 C39 131.5(18) . . ?
N13 C41 N11 112.1(16) 2 . ?
N13 C41 C42 111.8(14) 2 . ?
N11 C41 C42 112.1(17) . . ?
C42 O2 Ti2 127(2) . . ?
O2 C42 C41 112.0(18) . . ?
O2 C42 C43 109(2) . . ?
C41 C42 C43 116.1(18) . . ?
C46 C43 C44 114.1(11) . . ?
C46 C43 C45 114.2(18) . . ?
C44 C43 C45 103.7(13) . . ?
C46 C43 C42 115.4(18) . . ?
C44 C43 C42 100.7(11) . . ?
C45 C43 C42 107.3(16) . . ?
C48 N14 C47 106.9(8) . . ?
C48 N14 Ti2 125.1(5) . . ?
C47 N14 Ti2 127.9(8) . . ?
N11 N15 C50 102(2) . . ?
N11 N15 C49 11(3) . . ?
C50 N15 C49 102(3) . . ?
N11 N15 C33 109(2) . . ?
C50 N15 C33 11(3) . . ?
C49 N15 C33 108(3) . . ?
N11 N15 Ti2 125.4(19) . . ?
C50 N15 Ti2 133(2) . . ?
C49 N15 Ti2 124(3) . . ?
C33 N15 Ti2 125(2) . . ?

loop_
_geom_bond_atom_site_label_1
_geom_bond_atom_site_label_2
_geom_bond_distance
_geom_bond_site_symmetry_2
_geom_bond_publ_flag
Ti1 O1 1.908(5) . ?
Ti1 N5 1.915(6) . ?
Ti1 N6 1.931(5) . ?
Ti1 N7 1.967(6) . ?
Ti1 N3 2.346(5) . ?
Ti1 N1 2.424(6) . ?
N1 C3 1.348(8) . ?
N1 N2 1.389(8) . ?
N2 C1 1.367(8) . ?
N2 C11 1.434(8) . ?
N3 C8 1.320(8) . ?
N3 N4 1.372(7) . ?
N4 C6 1.375(8) . ?
N4 C11 1.455(8) . ?
N5 C17 1.453(9) . ?
N5 C18 1.468(9) . ?
N6 C19 1.427(9) . ?
N6 C20 1.445(10) . ?
N7 C22 1.408(9) . ?
N7 C21 1.483(10) . ?
O1 C12 1.343(8) . ?
C1 C2 1.349(11) . ?
C1 C4 1.513(10) . ?
C2 C3 1.395(10) . ?
C3 C5 1.480(11) . ?
C6 C7 1.362(9) . ?
C6 C9 1.486(10) . ?
C7 C8 1.406(9) . ?
C8 C10 1.483(9) . ?
C11 C12 1.542(9) . ?
C12 C13 1.541(10) . ?
C13 C15 1.486(11) . ?
C13 C16 1.532(11) . ?
C13 C14 1.569(10) . ?
Ti2 N14 1.910(6) 2 ?
Ti2 N14 1.910(6) . ?
Ti2 O2 1.91(3) . ?
Ti2 O2 1.91(3) 2 ?
Ti2 N15 2.07(2) . ?
Ti2 N15 2.07(2) 2 ?
Ti2 N12 2.21(4) . ?
Ti2 N12 2.21(4) 2 ?
Ti2 N10 2.29(4) . ?
Ti2 N10 2.29(4) 2 ?
N10 C33 1.43(6) . ?
N10 N11 1.50(5) . ?
N11 C31 1.22(3) . ?
N11 N15 1.34(4) . ?
N11 C41 1.54(3) . ?
C31 C32 1.39(2) . ?
C31 C34 1.55(2) . ?
C32 C33 1.61(6) . ?
C33 C35 1.08(5) . ?
C33 N15 1.79(6) . ?
N12 N13 1.26(4) . ?
N12 C38 1.50(4) . ?
N13 C36 1.337(18) . ?
N13 C41 1.42(2) 2 ?
C36 C37 1.3147 . ?
C36 C40 1.49(2) . ?
C37 C38 1.55(3) . ?
C38 C39 1.57(3) . ?
C41 N13 1.42(2) 2 ?
C41 C42 1.56(3) . ?
O2 C42 1.39(3) . ?
C42 C43 1.56(2) . ?
C43 C46 1.49(3) . ?
C43 C44 1.5047 . ?
C43 C45 1.55(3) . ?
N14 C48 1.424(11) . ?
N14 C47 1.434(13) . ?
N15 C50 1.42(4) . ?
N15 C49 1.42(5) . ?
